data_2208885
loop_
_publ_author_name
'Pavlik, Sonja'
'Kirchner, Karl'
'Mereiter, Kurt'

_publ_section_title
;(\h^3^-Allyl)bromo(\h^5^-cyclopentadienyl)(phenylaminodiphenylphosphine-\k<i>P</i>)ruthenium(IV)
 hexafluorophosphate
;
_journal_coeditor_code GK2003
_journal_issue 5
_journal_name_full 'Acta Crystallographica Section E'
_journal_page_first m1051
_journal_page_last m1053
_journal_paper_doi 10.1107/S1600536806012712
_journal_volume 62
_journal_year 2006
_chemical_formula_iupac '[Ru Br (C5 H5) (C3 H7) (C18 H16 N P)] P F6'
_chemical_formula_moiety 'C26 H26 Br N P Ru + , F6 P -'
_chemical_formula_sum 'C26 H26 Br F6 N P2 Ru'
_chemical_formula_weight 709.40
_chemical_name_systematic
;
(\h^3^-Allyl)bromo(\h^5^-cyclopentadienyl)(phenylaminodiphenylphosphine-
\kP)ruthenium(IV) hexafluorophosphate
;
_space_group_IT_number 61
_symmetry_cell_setting orthorhombic
_symmetry_space_group_name_Hall '-P 2ac 2ab'
_symmetry_space_group_name_H-M 'P b c a'
_atom_sites_solution_hydrogens geom
_atom_sites_solution_primary direct
_atom_sites_solution_secondary difmap
_audit_creation_method SHELXL97
_cell_angle_alpha 90.00
_cell_angle_beta 90.00
_cell_angle_gamma 90.00
_cell_formula_units_Z 8
_cell_length_a 15.384(2)
_cell_length_b 17.603(2)
_cell_length_c 19.469(2)
_cell_measurement_reflns_used 1001
_cell_measurement_temperature 123(2)
_cell_measurement_theta_max 29.8
_cell_measurement_theta_min 2.7
_cell_volume 5272.3(11)
_computing_cell_refinement 'SAINT (Bruker, 1999)'
_computing_data_collection 'SMART (Bruker, 1999)'
_computing_data_reduction 'SHELXTL (Bruker, 1999)'
_computing_molecular_graphics SHELXTL
_computing_publication_material SHELXTL
_computing_structure_refinement 'SHELXL97 (Sheldrick, 1997)'
_computing_structure_solution 'SHELXS97 (Sheldrick, 1997)'
_diffrn_ambient_temperature 123(2)
_diffrn_measured_fraction_theta_full 0.997
_diffrn_measured_fraction_theta_max 0.997
_diffrn_measurement_device_type 'Bruker SMART CCD area-detector'
_diffrn_measurement_method \w
_diffrn_radiation_monochromator graphite
_diffrn_radiation_source 'fine-focus sealed tube'
_diffrn_radiation_type MoK\a
_diffrn_radiation_wavelength 0.71073
_diffrn_reflns_av_R_equivalents 0.0371
_diffrn_reflns_av_sigmaI/netI 0.0229
_diffrn_reflns_limit_h_max 21
_diffrn_reflns_limit_h_min -21
_diffrn_reflns_limit_k_max 24
_diffrn_reflns_limit_k_min -24
_diffrn_reflns_limit_l_max 26
_diffrn_reflns_limit_l_min -27
_diffrn_reflns_number 59992
_diffrn_reflns_theta_full 30.00
_diffrn_reflns_theta_max 30.00
_diffrn_reflns_theta_min 2.05
_diffrn_standards_number 0
_exptl_absorpt_coefficient_mu 2.292
_exptl_absorpt_correction_T_max 0.564
_exptl_absorpt_correction_T_min 0.458
_exptl_absorpt_correction_type multi-scan
_exptl_absorpt_process_details '(SADABS; Sheldrick, 1996)'
_exptl_crystal_colour orange
_exptl_crystal_density_diffrn 1.787
_exptl_crystal_density_method 'not measured'
_exptl_crystal_description block
_exptl_crystal_F_000 2816
_exptl_crystal_size_max 0.38
_exptl_crystal_size_mid 0.31
_exptl_crystal_size_min 0.25
_refine_diff_density_max 0.504
_refine_diff_density_min -0.279
_refine_ls_extinction_method none
_refine_ls_goodness_of_fit_ref 1.040
_refine_ls_hydrogen_treatment mixed
_refine_ls_matrix_type full
_refine_ls_number_parameters 352
_refine_ls_number_reflns 7663
_refine_ls_number_restraints 0
_refine_ls_restrained_S_all 1.040
_refine_ls_R_factor_all 0.0401
_refine_ls_R_factor_gt 0.0234
_refine_ls_shift/su_max 0.002
_refine_ls_shift/su_mean 0.000
_refine_ls_structure_factor_coef Fsqd
_refine_ls_weighting_details 'calc w = 1/[\s^2^(Fo^2^)+(0.0224P)^2^+3.5883P] where P=(Fo^2^+2Fc^2^)/3'
_refine_ls_weighting_scheme calc
_refine_ls_wR_factor_gt 0.0493
_refine_ls_wR_factor_ref 0.0558
_reflns_number_gt 6108
_reflns_number_total 7663
_reflns_threshold_expression I>2\s(I)
_cod_data_source_file gk2003.cif
_cod_data_source_block I
_cod_depositor_comments
;
The following automatic conversions were performed:
'_symmetry_cell_setting' value 'Orthorhombic' changed to 'orthorhombic'
according to '/home/saulius/struct/CIF-dictionaries/cif_core.dic'
dictionary named 'cif_core.dic' version 2.4.1 from 2010-06-29.

Automatic conversion script
Id: cif_fix_enum 1527 2010-12-29 10:47:43Z saulius 

The following automatic conversions were performed:

'_symmetry_cell_setting' value 'Orthorhombic' changed to
'orthorhombic' according to
/home/saulius/struct/CIF-dictionaries/cif_core.dic dictionary named
'cif_core.dic' version 2.4.1 from 2010-06-29.

Automatic conversion script
Id: cif_fix_values 1715 2011-07-08 13:25:40Z adriana 
;
_cod_original_cell_volume 5272.4(11)
_cod_database_code 2208885
_cod_database_fobs_code 2208885

loop_
_symmetry_equiv_pos_as_xyz
'x, y, z'
'-x+1/2, -y, z+1/2'
'-x, y+1/2, -z+1/2'
'x+1/2, -y+1/2, -z'
'-x, -y, -z'
'x-1/2, y, -z-1/2'
'x, -y-1/2, z-1/2'
'-x-1/2, y-1/2, z'

loop_
_atom_site_type_symbol
_atom_site_label
_atom_site_fract_x
_atom_site_fract_y
_atom_site_fract_z
_atom_site_U_iso_or_equiv
_atom_site_adp_type
_atom_site_calc_flag
_atom_site_refinement_flags
_atom_site_occupancy
Ru Ru 0.148779(9) 0.134798(8) 0.605796(7) 0.01689(4) Uani d . 1
Br Br 0.029085(12) 0.189698(12) 0.531800(10) 0.02634(5) Uani d . 1
P P1 0.24155(3) 0.21871(2) 0.54451(2) 0.01549(8) Uani d . 1
N N 0.19318(10) 0.30321(8) 0.53603(8) 0.0191(3) Uani d . 1
H H 0.1447(15) 0.3000(12) 0.5461(11) 0.023 Uiso d . 1
C C1 0.08118(13) 0.19397(12) 0.69272(10) 0.0268(4) Uani d . 1
H H1 0.0331 0.2273 0.6871 0.032 Uiso calc R 1
C C2 0.16914(13) 0.21552(11) 0.69175(9) 0.0254(4) Uani d . 1
H H2 0.1907 0.2656 0.6853 0.030 Uiso calc R 1
C C3 0.22009(14) 0.14913(12) 0.70221(9) 0.0286(4) Uani d . 1
H H3 0.2817 0.1468 0.7040 0.034 Uiso calc R 1
C C4 0.16225(16) 0.08720(12) 0.70954(10) 0.0331(5) Uani d . 1
H H4 0.1783 0.0358 0.7173 0.040 Uiso calc R 1
C C5 0.07585(15) 0.11517(12) 0.70334(10) 0.0317(5) Uani d . 1
H H5 0.0240 0.0859 0.7059 0.038 Uiso calc R 1
C C6 0.08673(16) 0.02695(12) 0.57282(12) 0.0323(5) Uani d . 1
H H6A 0.0302(17) 0.0321(14) 0.5551(13) 0.039 Uiso d . 1
H H6B 0.0950(16) -0.0037(14) 0.6121(12) 0.039 Uiso d . 1
C C7 0.15826(15) 0.04358(11) 0.53082(11) 0.0286(4) Uani d . 1
H H7 0.1506(15) 0.0607(13) 0.4847(13) 0.034 Uiso d . 1
C C8 0.23949(15) 0.04690(11) 0.56311(11) 0.0269(4) Uani d . 1
H H8A 0.2460(15) 0.0159(13) 0.6016(12) 0.032 Uiso d . 1
H H8B 0.2888(15) 0.0640(13) 0.5360(12) 0.032 Uiso d . 1
C C9 0.34123(11) 0.23882(10) 0.59094(9) 0.0191(3) Uani d . 1
C C10 0.40091(12) 0.18133(11) 0.60605(10) 0.0238(4) Uani d . 1
H H10 0.3899 0.1307 0.5915 0.029 Uiso calc R 1
C C11 0.47605(13) 0.19814(12) 0.64218(10) 0.0281(4) Uani d . 1
H H11 0.5170 0.1591 0.6517 0.034 Uiso calc R 1
C C12 0.49168(13) 0.27098(13) 0.66431(10) 0.0290(4) Uani d . 1
H H12 0.5436 0.2822 0.6887 0.035 Uiso calc R 1
C C13 0.43227(14) 0.32786(12) 0.65127(10) 0.0278(4) Uani d . 1
H H13 0.4429 0.3779 0.6674 0.033 Uiso calc R 1
C C14 0.35713(12) 0.31228(11) 0.61467(9) 0.0222(4) Uani d . 1
H H14 0.3164 0.3516 0.6057 0.027 Uiso calc R 1
C C15 0.27440(11) 0.19074(10) 0.45869(9) 0.0177(3) Uani d . 1
C C16 0.21067(12) 0.19012(11) 0.40794(9) 0.0223(4) Uani d . 1
H H16 0.1519 0.2007 0.4194 0.027 Uiso calc R 1
C C17 0.23355(14) 0.17401(11) 0.34056(10) 0.0273(4) Uani d . 1
H H17 0.1902 0.1736 0.3058 0.033 Uiso calc R 1
C C18 0.31866(14) 0.15867(12) 0.32380(10) 0.0294(4) Uani d . 1
H H18 0.3338 0.1480 0.2775 0.035 Uiso calc R 1
C C19 0.38196(14) 0.15869(12) 0.37387(10) 0.0275(4) Uani d . 1
H H19 0.4405 0.1477 0.3621 0.033 Uiso calc R 1
C C20 0.36014(12) 0.17477(10) 0.44135(10) 0.0226(4) Uani d . 1
H H20 0.4038 0.1749 0.4758 0.027 Uiso calc R 1
C C21 0.20837(12) 0.35822(10) 0.48411(9) 0.0197(3) Uani d . 1
C C22 0.13944(13) 0.40404(10) 0.46374(10) 0.0258(4) Uani d . 1
H H22 0.0842 0.3985 0.4849 0.031 Uiso calc R 1
C C23 0.15124(16) 0.45765(12) 0.41279(12) 0.0342(5) Uani d . 1
H H23 0.1040 0.4889 0.3991 0.041 Uiso calc R 1
C C24 0.23166(16) 0.46618(12) 0.38148(10) 0.0333(5) Uani d . 1
H H24 0.2395 0.5027 0.3461 0.040 Uiso calc R 1
C C25 0.30009(15) 0.42118(11) 0.40223(10) 0.0291(4) Uani d . 1
H H25 0.3553 0.4269 0.3810 0.035 Uiso calc R 1
C C26 0.28925(13) 0.36774(10) 0.45377(10) 0.0229(4) Uani d . 1
H H26 0.3371 0.3377 0.4683 0.027 Uiso calc R 1
P P2 0.08985(3) 0.45969(3) 0.71205(3) 0.02291(10) Uani d . 1
F F1 0.09284(9) 0.45228(8) 0.79356(6) 0.0389(3) Uani d . 1
F F2 0.08631(10) 0.46776(10) 0.63130(7) 0.0523(4) Uani d . 1
F F3 0.10440(9) 0.54896(7) 0.71982(9) 0.0504(4) Uani d . 1
F F4 0.07580(8) 0.37021(7) 0.70614(8) 0.0392(3) Uani d . 1
F F5 -0.01296(7) 0.47169(7) 0.71596(7) 0.0329(3) Uani d . 1
F F6 0.19293(8) 0.44701(8) 0.70859(7) 0.0373(3) Uani d . 1

loop_
_atom_site_aniso_label
_atom_site_aniso_U_11
_atom_site_aniso_U_22
_atom_site_aniso_U_33
_atom_site_aniso_U_12
_atom_site_aniso_U_13
_atom_site_aniso_U_23
Ru 0.01981(7) 0.01607(6) 0.01479(6) 0.00108(5) 0.00204(5) 0.00094(5)
Br 0.01704(8) 0.03527(10) 0.02670(10) 0.00016(8) -0.00174(7) 0.00550(8)
P1 0.0164(2) 0.01586(19) 0.01421(19) 0.00133(16) -0.00037(16) 0.00038(15)
N 0.0165(7) 0.0195(7) 0.0212(7) 0.0030(6) 0.0035(6) 0.0030(6)
C1 0.0317(10) 0.0315(10) 0.0173(9) 0.0078(8) 0.0072(8) -0.0007(8)
C2 0.0353(11) 0.0269(9) 0.0141(8) 0.0013(8) 0.0036(8) -0.0050(7)
C3 0.0308(10) 0.0411(12) 0.0139(8) 0.0069(9) -0.0016(7) -0.0017(8)
C4 0.0515(14) 0.0284(10) 0.0193(9) 0.0097(10) 0.0040(9) 0.0067(8)
C5 0.0381(12) 0.0353(11) 0.0218(10) -0.0058(9) 0.0107(9) 0.0028(8)
C6 0.0376(12) 0.0220(9) 0.0374(12) -0.0071(9) 0.0013(10) -0.0050(9)
C7 0.0411(12) 0.0178(8) 0.0268(10) -0.0011(8) 0.0029(9) -0.0069(8)
C8 0.0368(11) 0.0181(8) 0.0258(10) 0.0054(8) 0.0049(9) -0.0021(7)
C9 0.0180(8) 0.0238(8) 0.0155(8) -0.0002(7) -0.0003(6) 0.0003(6)
C10 0.0230(9) 0.0261(9) 0.0224(9) 0.0028(7) -0.0033(7) -0.0006(7)
C11 0.0223(9) 0.0399(11) 0.0222(9) 0.0048(8) -0.0025(8) 0.0051(8)
C12 0.0224(9) 0.0472(12) 0.0174(9) -0.0098(9) -0.0046(7) 0.0060(8)
C13 0.0341(11) 0.0303(10) 0.0190(9) -0.0111(8) -0.0036(8) 0.0016(8)
C14 0.0254(9) 0.0236(8) 0.0177(8) -0.0026(8) -0.0014(7) 0.0012(7)
C15 0.0197(8) 0.0168(7) 0.0165(8) -0.0003(6) 0.0028(6) 0.0010(6)
C16 0.0234(9) 0.0266(9) 0.0170(8) -0.0001(7) 0.0001(7) 0.0002(7)
C17 0.0342(11) 0.0293(10) 0.0183(9) -0.0026(8) -0.0012(8) -0.0012(7)
C18 0.0409(12) 0.0279(10) 0.0193(9) -0.0035(9) 0.0093(8) -0.0042(8)
C19 0.0258(10) 0.0281(9) 0.0286(10) -0.0028(8) 0.0111(8) -0.0056(8)
C20 0.0219(9) 0.0221(9) 0.0239(9) -0.0016(7) 0.0023(7) -0.0019(7)
C21 0.0256(9) 0.0161(8) 0.0175(8) -0.0015(7) -0.0034(7) 0.0003(6)
C22 0.0256(10) 0.0204(9) 0.0314(10) 0.0008(7) -0.0056(8) 0.0012(8)
C23 0.0452(13) 0.0224(9) 0.0350(11) 0.0016(9) -0.0166(10) 0.0047(8)
C24 0.0546(14) 0.0232(9) 0.0220(9) -0.0076(9) -0.0080(9) 0.0059(8)
C25 0.0412(12) 0.0235(9) 0.0227(10) -0.0094(9) 0.0034(9) -0.0011(8)
C26 0.0271(9) 0.0198(8) 0.0218(9) -0.0013(7) -0.0002(7) 0.0000(7)
P2 0.0220(2) 0.0202(2) 0.0266(3) -0.00144(19) -0.00109(19) 0.00317(19)
F1 0.0370(7) 0.0528(8) 0.0267(7) -0.0061(6) -0.0023(5) 0.0005(6)
F2 0.0458(8) 0.0857(11) 0.0256(7) 0.0094(8) -0.0007(6) 0.0139(7)
F3 0.0448(8) 0.0215(6) 0.0849(12) -0.0077(6) -0.0016(8) 0.0074(7)
F4 0.0365(7) 0.0206(6) 0.0606(9) 0.0010(5) -0.0089(6) -0.0060(6)
F5 0.0229(6) 0.0314(6) 0.0445(7) 0.0034(5) -0.0020(5) -0.0048(5)
F6 0.0213(6) 0.0469(8) 0.0436(8) 0.0005(5) 0.0026(5) 0.0074(6)

loop_
_atom_type_symbol
_atom_type_description
_atom_type_scat_dispersion_real
_atom_type_scat_dispersion_imag
_atom_type_scat_source
C C 0.0033 0.0016 'International Tables Vol C Tables 4.2.6.8 and 6.1.1.4'
H H 0.0000 0.0000 'International Tables Vol C Tables 4.2.6.8 and 6.1.1.4'
N N 0.0061 0.0033 'International Tables Vol C Tables 4.2.6.8 and 6.1.1.4'
F F 0.0171 0.0103 'International Tables Vol C Tables 4.2.6.8 and 6.1.1.4'
P P 0.1023 0.0942 'International Tables Vol C Tables 4.2.6.8 and 6.1.1.4'
Br Br -0.2901 2.4595 'International Tables Vol C Tables 4.2.6.8 and 6.1.1.4'
Ru Ru -1.2594 0.8363 'International Tables Vol C Tables 4.2.6.8 and 6.1.1.4'

loop_
_geom_angle_atom_site_label_1
_geom_angle_atom_site_label_2
_geom_angle_atom_site_label_3
_geom_angle
_geom_angle_publ_flag
C7 Ru P1 94.68(6) y
C7 Ru Br 87.06(6) y
P1 Ru Br 85.053(15) y
C6 C7 C8 116.6(2) y
P1 N C21 127.17(13) y
C7 Ru C3 128.83(8) ?
C7 Ru C4 109.22(8) ?
C3 Ru C4 37.63(8) ?
C7 Ru C2 165.94(8) ?
C3 Ru C2 37.64(7) ?
C4 Ru C2 62.43(8) ?
C7 Ru C6 37.19(8) ?
C3 Ru C6 124.20(9) ?
C4 Ru C6 88.87(9) ?
C2 Ru C6 145.79(8) ?
C7 Ru C5 119.36(8) ?
C3 Ru C5 62.63(8) ?
C4 Ru C5 37.46(8) ?
C2 Ru C5 61.85(8) ?
C6 Ru C5 84.12(8) ?
C7 Ru C1 151.69(8) ?
C3 Ru C1 62.08(8) ?
C4 Ru C1 61.77(8) ?
C2 Ru C1 36.73(7) ?
C6 Ru C1 114.58(8) ?
C5 Ru C1 36.59(8) ?
C7 Ru C8 36.91(8) ?
C3 Ru C8 94.90(8) ?
C4 Ru C8 91.08(8) ?
C2 Ru C8 129.32(8) ?
C6 Ru C8 64.56(8) ?
C5 Ru C8 121.40(8) ?
C1 Ru C8 152.66(7) ?
C3 Ru P1 93.32(6) ?
C4 Ru P1 129.97(7) ?
C2 Ru P1 84.01(5) ?
C6 Ru P1 130.16(6) ?
C5 Ru P1 145.63(6) ?
C1 Ru P1 111.64(6) ?
C8 Ru P1 82.47(6) ?
C3 Ru Br 144.02(5) ?
C4 Ru Br 137.56(6) ?
C2 Ru Br 106.73(5) ?
C6 Ru Br 81.31(7) ?
C5 Ru Br 100.24(6) ?
C1 Ru Br 85.11(5) ?
C8 Ru Br 120.36(6) ?
N P1 C15 105.95(8) ?
N P1 C9 104.59(8) ?
C15 P1 C9 106.04(8) ?
N P1 Ru 109.60(6) ?
C15 P1 Ru 117.47(6) ?
C9 P1 Ru 112.26(6) ?
C21 N H 112.9(17) ?
P1 N H 109.9(16) ?
C2 C1 C5 108.95(18) ?
C2 C1 Ru 70.66(11) ?
C5 C1 Ru 71.32(11) ?
C2 C1 H1 125.5 ?
C5 C1 H1 125.5 ?
Ru C1 H1 124.1 ?
C1 C2 C3 107.87(18) ?
C1 C2 Ru 72.61(11) ?
C3 C2 Ru 70.08(11) ?
C1 C2 H2 126.1 ?
C3 C2 H2 126.1 ?
Ru C2 H2 122.9 ?
C4 C3 C2 107.53(19) ?
C4 C3 Ru 71.48(12) ?
C2 C3 Ru 72.28(11) ?
C4 C3 H3 126.2 ?
C2 C3 H3 126.2 ?
Ru C3 H3 121.7 ?
C3 C4 C5 108.21(18) ?
C3 C4 Ru 70.89(11) ?
C5 C4 Ru 72.66(11) ?
C3 C4 H4 125.9 ?
C5 C4 H4 125.9 ?
Ru C4 H4 122.2 ?
C1 C5 C4 107.43(19) ?
C1 C5 Ru 72.10(11) ?
C4 C5 Ru 69.88(11) ?
C1 C5 H5 126.3 ?
C4 C5 H5 126.3 ?
Ru C5 H5 123.4 ?
C7 C6 Ru 69.67(11) ?
C7 C6 H6A 119.4(16) ?
Ru C6 H6A 115.0(15) ?
C7 C6 H6B 119.1(16) ?
Ru C6 H6B 101.3(15) ?
H6A C6 H6B 119(2) ?
C8 C7 Ru 74.19(11) ?
C6 C7 Ru 73.14(12) ?
C8 C7 H7 121.3(14) ?
C6 C7 H7 121.2(14) ?
Ru C7 H7 113.0(14) ?
C7 C8 Ru 68.89(11) ?
C7 C8 H8A 115.6(15) ?
Ru C8 H8A 99.9(14) ?
C7 C8 H8B 117.8(14) ?
Ru C8 H8B 118.2(14) ?
H8A C8 H8B 122(2) ?
C14 C9 C10 119.10(17) ?
C14 C9 P1 119.60(14) ?
C10 C9 P1 121.24(14) ?
C11 C10 C9 120.03(18) ?
C11 C10 H10 120.0 ?
C9 C10 H10 120.0 ?
C12 C11 C10 120.31(19) ?
C12 C11 H11 119.8 ?
C10 C11 H11 119.8 ?
C11 C12 C13 120.26(18) ?
C11 C12 H12 119.9 ?
C13 C12 H12 119.9 ?
C12 C13 C14 120.26(19) ?
C12 C13 H13 119.9 ?
C14 C13 H13 119.9 ?
C13 C14 C9 120.02(18) ?
C13 C14 H14 120.0 ?
C9 C14 H14 120.0 ?
C20 C15 C16 119.63(17) ?
C20 C15 P1 122.88(14) ?
C16 C15 P1 117.37(13) ?
C17 C16 C15 119.61(18) ?
C17 C16 H16 120.2 ?
C15 C16 H16 120.2 ?
C18 C17 C16 120.37(19) ?
C18 C17 H17 119.8 ?
C16 C17 H17 119.8 ?
C17 C18 C19 120.30(18) ?
C17 C18 H18 119.8 ?
C19 C18 H18 119.8 ?
C18 C19 C20 119.99(19) ?
C18 C19 H19 120.0 ?
C20 C19 H19 120.0 ?
C19 C20 C15 120.09(18) ?
C19 C20 H20 120.0 ?
C15 C20 H20 120.0 ?
C26 C21 C22 119.51(17) ?
C26 C21 N 122.24(16) ?
C22 C21 N 118.26(17) ?
C23 C22 C21 120.1(2) ?
C23 C22 H22 120.0 ?
C21 C22 H22 120.0 ?
C22 C23 C24 120.4(2) ?
C22 C23 H23 119.8 ?
C24 C23 H23 119.8 ?
C25 C24 C23 119.36(19) ?
C25 C24 H24 120.3 ?
C23 C24 H24 120.3 ?
C24 C25 C26 120.7(2) ?
C24 C25 H25 119.6 ?
C26 C25 H25 119.6 ?
C25 C26 C21 119.89(18) ?
C25 C26 H26 120.1 ?
C21 C26 H26 120.1 ?
F2 P2 F1 179.44(9) ?
F2 P2 F3 90.61(9) ?
F1 P2 F3 88.98(8) ?
F2 P2 F4 90.70(9) ?
F1 P2 F4 89.71(8) ?
F3 P2 F4 178.67(9) ?
F2 P2 F5 90.08(8) ?
F1 P2 F5 89.54(7) ?
F3 P2 F5 90.24(7) ?
F4 P2 F5 89.99(7) ?
F2 P2 F6 90.27(8) ?
F1 P2 F6 90.11(7) ?
F3 P2 F6 90.13(8) ?
F4 P2 F6 89.63(7) ?
F5 P2 F6 179.49(8) ?

loop_
_geom_bond_atom_site_label_1
_geom_bond_atom_site_label_2
_geom_bond_distance
_geom_bond_publ_flag
Ru C1 2.243(2) y
Ru C2 2.218(2) y
Ru C3 2.189(2) y
Ru C4 2.196(2) y
Ru C5 2.233(2) y
Ru C6 2.220(2) y
Ru C7 2.175(2) y
Ru C8 2.243(2) y
Ru P1 2.3754(5) y
Ru Br 2.5298(3) y
C6 C7 1.402(3) y
C7 C8 1.400(3) y
P1 C9 1.815(2) y
P1 C15 1.814(2) y
P1 N 1.6714(15) y
N C21 1.419(2) y
N H 0.77(2) ?
C1 C2 1.406(3) ?
C1 C5 1.405(3) ?
C1 H1 0.9500 ?
C2 C3 1.422(3) ?
C2 H2 0.9500 ?
C3 C4 1.414(3) ?
C3 H3 0.9500 ?
C4 C5 1.423(3) ?
C4 H4 0.9500 ?
C5 H5 0.9500 ?
C6 H6A 0.94(3) ?
C6 H6B 0.94(2) ?
C7 H7 0.95(2) ?
C8 H8A 0.93(2) ?
C8 H8B 0.97(2) ?
C9 C14 1.395(3) ?
C9 C10 1.398(3) ?
C10 C11 1.385(3) ?
C10 H10 0.9500 ?
C11 C12 1.374(3) ?
C11 H11 0.9500 ?
C12 C13 1.379(3) ?
C12 H12 0.9500 ?
C13 C14 1.385(3) ?
C13 H13 0.9500 ?
C14 H14 0.9500 ?
C15 C20 1.390(2) ?
C15 C16 1.392(2) ?
C16 C17 1.387(3) ?
C16 H16 0.9500 ?
C17 C18 1.376(3) ?
C17 H17 0.9500 ?
C18 C19 1.378(3) ?
C18 H18 0.9500 ?
C19 C20 1.385(3) ?
C19 H19 0.9500 ?
C20 H20 0.9500 ?
C21 C26 1.387(3) ?
C21 C22 1.390(3) ?
C22 C23 1.381(3) ?
C22 H22 0.9500 ?
C23 C24 1.387(3) ?
C23 H23 0.9500 ?
C24 C25 1.378(3) ?
C24 H24 0.9500 ?
C25 C26 1.385(3) ?
C25 H25 0.9500 ?
C26 H26 0.9500 ?
P2 F2 1.5795(14) ?
P2 F1 1.5929(13) ?
P2 F3 1.5944(14) ?
P2 F4 1.5941(13) ?
P2 F5 1.5974(13) ?
P2 F6 1.6029(13) ?

loop_
_geom_hbond_atom_site_label_D
_geom_hbond_atom_site_label_H
_geom_hbond_atom_site_label_A
_geom_hbond_distance_DH
_geom_hbond_distance_HA
_geom_hbond_distance_DA
_geom_hbond_angle_DHA
N H Br 0.77(2) 2.65(2) 3.2206(16) 132(2)

loop_
_geom_torsion_atom_site_label_1
_geom_torsion_atom_site_label_2
_geom_torsion_atom_site_label_3
_geom_torsion_atom_site_label_4
_geom_torsion
C7 Ru P1 N 129.18(9)
C3 Ru P1 N -101.40(8)
C4 Ru P1 N -110.84(9)
C2 Ru P1 N -64.87(8)
C6 Ru P1 N 116.81(11)
C5 Ru P1 N -58.36(13)
C1 Ru P1 N -40.18(8)
C8 Ru P1 N 164.10(8)
Br Ru P1 N 42.56(6)
C7 Ru P1 C15 8.26(9)
C3 Ru P1 C15 137.68(8)
C4 Ru P1 C15 128.24(10)
C2 Ru P1 C15 174.21(8)
C6 Ru P1 C15 -4.11(11)
C5 Ru P1 C15 -179.29(12)
C1 Ru P1 C15 -161.11(9)
C8 Ru P1 C15 43.17(8)
Br Ru P1 C15 -78.37(7)
C7 Ru P1 C9 -115.06(9)
C3 Ru P1 C9 14.36(8)
C4 Ru P1 C9 4.92(10)
C2 Ru P1 C9 50.89(8)
C6 Ru P1 C9 -127.43(11)
C5 Ru P1 C9 57.40(13)
C1 Ru P1 C9 75.58(9)
C8 Ru P1 C9 -80.14(8)
Br Ru P1 C9 158.32(6)
C15 P1 N C21 -26.98(17)
C9 P1 N C21 84.82(17)
Ru P1 N C21 -154.64(14)
C7 Ru C1 C2 158.82(16)
C3 Ru C1 C2 37.97(12)
C4 Ru C1 C2 80.85(13)
C6 Ru C1 C2 155.18(12)
C5 Ru C1 C2 118.82(18)
C8 Ru C1 C2 73.4(2)
P1 Ru C1 C2 -44.00(12)
Br Ru C1 C2 -126.70(11)
C7 Ru C1 C5 40.0(2)
C3 Ru C1 C5 -80.85(14)
C4 Ru C1 C5 -37.96(13)
C2 Ru C1 C5 -118.82(18)
C6 Ru C1 C5 36.36(16)
C8 Ru C1 C5 -45.4(2)
P1 Ru C1 C5 -162.81(12)
Br Ru C1 C5 114.49(13)
C5 C1 C2 C3 -0.2(2)
Ru C1 C2 C3 -61.57(13)
C5 C1 C2 Ru 61.35(14)
C7 Ru C2 C1 -135.1(3)
C3 Ru C2 C1 -117.10(17)
C4 Ru C2 C1 -78.90(13)
C6 Ru C2 C1 -42.8(2)
C5 Ru C2 C1 -36.32(12)
C8 Ru C2 C1 -145.32(12)
P1 Ru C2 C1 139.52(11)
Br Ru C2 C1 56.53(12)
C7 Ru C2 C3 -18.0(4)
C4 Ru C2 C3 38.20(12)
C6 Ru C2 C3 74.34(19)
C5 Ru C2 C3 80.79(14)
C1 Ru C2 C3 117.10(17)
C8 Ru C2 C3 -28.21(16)
P1 Ru C2 C3 -103.38(12)
Br Ru C2 C3 173.63(11)
C1 C2 C3 C4 0.0(2)
Ru C2 C3 C4 -63.21(13)
C1 C2 C3 Ru 63.20(13)
C7 Ru C3 C4 -69.40(15)
C2 Ru C3 C4 116.14(17)
C6 Ru C3 C4 -22.98(16)
C5 Ru C3 C4 37.59(12)
C1 Ru C3 C4 79.09(13)
C8 Ru C3 C4 -85.40(13)
P1 Ru C3 C4 -168.12(12)
Br Ru C3 C4 105.72(13)
C7 Ru C3 C2 174.47(12)
C4 Ru C3 C2 -116.14(17)
C6 Ru C3 C2 -139.12(13)
C5 Ru C3 C2 -78.55(13)
C1 Ru C3 C2 -37.05(12)
C8 Ru C3 C2 158.46(12)
P1 Ru C3 C2 75.74(11)
Br Ru C3 C2 -10.41(18)
C2 C3 C4 C5 0.2(2)
Ru C3 C4 C5 -63.50(14)
C2 C3 C4 Ru 63.74(13)
C7 Ru C4 C3 129.45(13)
C2 Ru C4 C3 -38.21(12)
C6 Ru C4 C3 161.16(13)
C5 Ru C4 C3 -117.05(18)
C1 Ru C4 C3 -79.97(13)
C8 Ru C4 C3 96.63(13)
P1 Ru C4 C3 15.55(15)
Br Ru C4 C3 -123.05(12)
C7 Ru C4 C5 -113.50(13)
C3 Ru C4 C5 117.05(18)
C2 Ru C4 C5 78.84(13)
C6 Ru C4 C5 -81.79(14)
C1 Ru C4 C5 37.08(12)
C8 Ru C4 C5 -146.33(13)
P1 Ru C4 C5 132.60(11)
Br Ru C4 C5 -6.00(17)
C2 C1 C5 C4 0.4(2)
Ru C1 C5 C4 61.30(14)
C2 C1 C5 Ru -60.94(13)
C3 C4 C5 C1 -0.4(2)
Ru C4 C5 C1 -62.73(14)
C3 C4 C5 Ru 62.36(14)
C7 Ru C5 C1 -159.53(13)
C3 Ru C5 C1 79.21(14)
C4 Ru C5 C1 116.98(19)
C2 Ru C5 C1 36.46(12)
C6 Ru C5 C1 -147.18(14)
C8 Ru C5 C1 157.48(12)
P1 Ru C5 C1 29.11(19)
Br Ru C5 C1 -67.14(13)
C7 Ru C5 C4 83.50(15)
C3 Ru C5 C4 -37.76(13)
C2 Ru C5 C4 -80.52(14)
C6 Ru C5 C4 95.84(14)
C1 Ru C5 C4 -116.98(19)
C8 Ru C5 C4 40.50(16)
P1 Ru C5 C4 -87.86(15)
Br Ru C5 C4 175.89(12)
C3 Ru C6 C7 -111.01(14)
C4 Ru C6 C7 -124.81(14)
C2 Ru C6 C7 -156.33(14)
C5 Ru C6 C7 -162.05(15)
C1 Ru C6 C7 177.15(13)
C8 Ru C6 C7 -33.07(13)
P1 Ru C6 C7 20.69(17)
Br Ru C6 C7 96.62(13)
Ru C6 C7 C8 61.98(15)
C3 Ru C7 C8 -27.22(16)
C4 Ru C7 C8 -64.47(14)
C2 Ru C7 C8 -13.2(4)
C6 Ru C7 C8 -124.9(2)
C5 Ru C7 C8 -104.26(14)
C1 Ru C7 C8 -130.34(17)
P1 Ru C7 C8 70.86(12)
Br Ru C7 C8 155.65(12)
C3 Ru C7 C6 97.64(16)
C4 Ru C7 C6 60.39(16)
C2 Ru C7 C6 111.7(3)
C5 Ru C7 C6 20.60(17)
C1 Ru C7 C6 -5.5(2)
C8 Ru C7 C6 124.86(19)
P1 Ru C7 C6 -164.28(13)
Br Ru C7 C6 -79.49(13)
C6 C7 C8 Ru -61.41(16)
C3 Ru C8 C7 159.05(13)
C4 Ru C8 C7 121.55(13)
C2 Ru C8 C7 175.89(12)
C6 Ru C8 C7 33.31(13)
C5 Ru C8 C7 98.27(14)
C1 Ru C8 C7 128.08(17)
P1 Ru C8 C7 -108.24(12)
Br Ru C8 C7 -28.50(14)
N P1 C9 C14 4.67(17)
C15 P1 C9 C14 116.40(15)
Ru P1 C9 C14 -114.09(14)
N P1 C9 C10 -178.12(15)
C15 P1 C9 C10 -66.39(16)
Ru P1 C9 C10 63.13(16)
C14 C9 C10 C11 -2.1(3)
P1 C9 C10 C11 -179.32(15)
C9 C10 C11 C12 1.0(3)
C10 C11 C12 C13 0.6(3)
C11 C12 C13 C14 -1.2(3)
C12 C13 C14 C9 0.1(3)
C10 C9 C14 C13 1.5(3)
P1 C9 C14 C13 178.80(14)
N P1 C15 C20 122.11(15)
C9 P1 C15 C20 11.34(17)
Ru P1 C15 C20 -115.08(14)
N P1 C15 C16 -53.90(16)
C9 P1 C15 C16 -164.67(14)
Ru P1 C15 C16 68.91(15)
C20 C15 C16 C17 -0.4(3)
P1 C15 C16 C17 175.78(14)
C15 C16 C17 C18 0.0(3)
C16 C17 C18 C19 0.4(3)
C17 C18 C19 C20 -0.5(3)
C18 C19 C20 C15 0.1(3)
C16 C15 C20 C19 0.3(3)
P1 C15 C20 C19 -175.64(14)
P1 N C21 C26 -31.9(3)
P1 N C21 C22 148.45(15)
C26 C21 C22 C23 1.2(3)
N C21 C22 C23 -179.21(18)
C21 C22 C23 C24 0.1(3)
C22 C23 C24 C25 -0.7(3)
C23 C24 C25 C26 0.1(3)
C24 C25 C26 C21 1.2(3)
C22 C21 C26 C25 -1.8(3)
N C21 C26 C25 178.59(17)
